data_7117942
loop_
_publ_author_name
'Mathilde Berville'
'Lydia Karmazin'
'Jennifer A. Wytko'
'Jean Weiss'

_publ_section_title
;
 Viologen cyclophanes: redox controlled host-guest interactions
;
_journal_name_full Chem.Commun.
_journal_page_first 15772
_journal_paper_doi 10.1039/C5cc06041A
_journal_volume 51
_journal_year 2015
_chemical_formula_moiety 'C34 H44 N4, 2(F6 P), 2(C2 H3 N)'
_chemical_formula_sum 'C38 H50 F12 N6 P2'
_chemical_formula_weight 880.78
_chemical_name_systematic
;
 ?
;
_chemical_properties_physical Air-sensitive
_space_group_crystal_system orthorhombic
_space_group_IT_number 19
_space_group_name_Hall 'P 2ac 2ab'
_space_group_name_H-M_alt 'P 21 21 21'
_symmetry_space_group_name_Hall 'P 2ac 2ab'
_symmetry_space_group_name_H-M 'P 21 21 21'
_atom_sites_solution_hydrogens geom
_atom_sites_solution_primary direct
_atom_sites_solution_secondary difmap
_audit_creation_method SHELXL-2013
_audit_update_record
;
2015-02-25 deposited with the CCDC.
2015-09-01 downloaded from the CCDC.
;
_cell_angle_alpha 90
_cell_angle_beta 90
_cell_angle_gamma 90
_cell_formula_units_Z 4
_cell_length_a 13.5413(8)
_cell_length_b 14.3275(9)
_cell_length_c 22.1621(14)
_cell_measurement_reflns_used 5742
_cell_measurement_temperature 173(2)
_cell_measurement_theta_max 29.03
_cell_measurement_theta_min 2.77
_cell_volume 4299.7(5)
_computing_cell_refinement 'Bruker SAINT'
_computing_data_collection 'Bruker APEX2'
_computing_data_reduction 'Bruker SAINT'
_computing_molecular_graphics 'Bruker SHELXTL'
_computing_publication_material 'Bruker SHELXTL'
_computing_structure_refinement 'SHELXL-2013 (Sheldrick, 2013)'
_computing_structure_solution 'SHELXS-2013 (Sheldrick, 2013)'
_diffrn_ambient_temperature 173(2)
_diffrn_measured_fraction_theta_full 1.000
_diffrn_measured_fraction_theta_max 0.997
_diffrn_measurement_device_type 'Bruker APEX-II CCD'
_diffrn_measurement_method '\f and \w scans'
_diffrn_radiation_type MoK\a
_diffrn_radiation_wavelength 0.71073
_diffrn_reflns_av_R_equivalents 0.0650
_diffrn_reflns_av_unetI/netI 0.1018
_diffrn_reflns_laue_measured_fraction_full 1.000
_diffrn_reflns_laue_measured_fraction_max 0.997
_diffrn_reflns_limit_h_max 11
_diffrn_reflns_limit_h_min -18
_diffrn_reflns_limit_k_max 19
_diffrn_reflns_limit_k_min -19
_diffrn_reflns_limit_l_max 23
_diffrn_reflns_limit_l_min -30
_diffrn_reflns_number 26866
_diffrn_reflns_point_group_measured_fraction_full 1.000
_diffrn_reflns_point_group_measured_fraction_max 0.998
_diffrn_reflns_theta_full 25.242
_diffrn_reflns_theta_max 29.066
_diffrn_reflns_theta_min 1.692
_diffrn_source 'fine-focus sealed tube'
_exptl_absorpt_coefficient_mu 0.188
_exptl_absorpt_correction_T_max 0.7458
_exptl_absorpt_correction_T_min 0.5892
_exptl_absorpt_correction_type multi-scan
_exptl_absorpt_process_details sadabs
_exptl_crystal_colour blue
_exptl_crystal_density_diffrn 1.361
_exptl_crystal_description prism
_exptl_crystal_F_000 1832
_exptl_crystal_size_max 0.500
_exptl_crystal_size_mid 0.350
_exptl_crystal_size_min 0.300
_refine_diff_density_max 1.060
_refine_diff_density_min -0.482
_refine_diff_density_rms 0.080
_refine_ls_abs_structure_details
;
 Refined as an inversion twin.
;
_refine_ls_abs_structure_Flack 0.6(2)
_refine_ls_extinction_coef .
_refine_ls_extinction_method none
_refine_ls_goodness_of_fit_ref 1.006
_refine_ls_hydrogen_treatment constr
_refine_ls_matrix_type full
_refine_ls_number_parameters 526
_refine_ls_number_reflns 11473
_refine_ls_number_restraints 0
_refine_ls_restrained_S_all 1.006
_refine_ls_R_factor_all 0.1623
_refine_ls_R_factor_gt 0.0931
_refine_ls_shift/su_max 0.000
_refine_ls_shift/su_mean 0.000
_refine_ls_structure_factor_coef Fsqd
_refine_ls_weighting_details 'w=1/[\s^2^(Fo^2^)+(0.1478P)^2^] where P=(Fo^2^+2Fc^2^)/3'
_refine_ls_weighting_scheme calc
_refine_ls_wR_factor_gt 0.2329
_refine_ls_wR_factor_ref 0.2662
_reflns_Friedel_coverage 0.818
_reflns_friedel_fraction_full 1.000
_reflns_friedel_fraction_max 0.998
_reflns_number_gt 5917
_reflns_number_total 11473
_reflns_threshold_expression 'I > 2\s(I)'
_cod_data_source_file c5cc06041a2_new.cif
_cod_data_source_block jwmb140703
_cod_database_code 7117942
_shelx_space_group_comment
;
The symmetry employed for this shelxl refinement is uniquely defined
by the following loop, which should always be used as a source of
symmetry information in preference to the above space-group names.
They are only intended as comments.
;
_shelx_estimated_absorpt_t_min 0.912
_shelx_estimated_absorpt_t_max 0.946
_shelxl_version_number 2013-4

loop_
_space_group_symop_operation_xyz
'x, y, z'
'x+1/2, -y+1/2, -z'
'-x, y+1/2, -z+1/2'
'-x+1/2, -y, z+1/2'

loop_
_atom_site_label
_atom_site_type_symbol
_atom_site_fract_x
_atom_site_fract_y
_atom_site_fract_z
_atom_site_U_iso_or_equiv
_atom_site_adp_type
_atom_site_occupancy
_atom_site_site_symmetry_order
_atom_site_calc_flag
_atom_site_refinement_flags_posn
_atom_site_refinement_flags_adp
_atom_site_refinement_flags_occupancy
_atom_site_disorder_assembly
_atom_site_disorder_group
C1 C 0.4714(5) 0.4671(6) 0.1973(3) 0.0410(19) Uani 1 1 d . . . . .
H1 H 0.5224 0.4222 0.1927 0.049 Uiso 1 1 calc R U . . .
C2 C 0.3756(6) 0.4397(6) 0.1956(3) 0.0403(18) Uani 1 1 d . . . . .
H2 H 0.3615 0.3754 0.1900 0.048 Uiso 1 1 calc R U . . .
C3 C 0.2966(5) 0.5020(5) 0.2018(3) 0.0315(15) Uani 1 1 d . . . . .
C4 C 0.3269(5) 0.5969(5) 0.2104(3) 0.0381(16) Uani 1 1 d . . . . .
H4 H 0.2779 0.6439 0.2152 0.046 Uiso 1 1 calc R U . . .
C5 C 0.4223(5) 0.6212(5) 0.2119(3) 0.0396(17) Uani 1 1 d . . . . .
H5 H 0.4391 0.6850 0.2176 0.048 Uiso 1 1 calc R U . . .
C6 C 0.6010(5) 0.5850(7) 0.2063(3) 0.053(2) Uani 1 1 d . . . . .
H6A H 0.6062 0.6536 0.2017 0.064 Uiso 1 1 calc R U . . .
H6B H 0.6342 0.5560 0.1712 0.064 Uiso 1 1 calc R U . . .
C7 C 0.6553(5) 0.5564(6) 0.2633(3) 0.0492(19) Uani 1 1 d . . . . .
H7A H 0.6514 0.4877 0.2677 0.059 Uiso 1 1 calc R U . . .
H7B H 0.7258 0.5734 0.2592 0.059 Uiso 1 1 calc R U . . .
C8 C 0.6153(6) 0.6006(7) 0.3185(3) 0.050(2) Uani 1 1 d . . . . .
H8A H 0.5445 0.5844 0.3225 0.060 Uiso 1 1 calc R U . . .
H8B H 0.6203 0.6692 0.3146 0.060 Uiso 1 1 calc R U . . .
C9 C 0.6699(5) 0.5695(6) 0.3755(3) 0.0560(19) Uani 1 1 d . . . . .
H9A H 0.6737 0.5005 0.3759 0.067 Uiso 1 1 calc R U . . .
H9B H 0.7383 0.5939 0.3740 0.067 Uiso 1 1 calc R U . . .
C10 C 0.6219(6) 0.6021(6) 0.4339(3) 0.047(2) Uani 1 1 d . . . . .
H10A H 0.6278 0.6708 0.4367 0.057 Uiso 1 1 calc R U . . .
H10B H 0.5507 0.5865 0.4327 0.057 Uiso 1 1 calc R U . . .
C11 C 0.6668(5) 0.5590(6) 0.4894(3) 0.0482(19) Uani 1 1 d . . . . .
H11A H 0.7373 0.5770 0.4915 0.058 Uiso 1 1 calc R U . . .
H11B H 0.6638 0.4902 0.4856 0.058 Uiso 1 1 calc R U . . .
C12 C 0.6163(5) 0.5876(6) 0.5478(3) 0.0437(19) Uani 1 1 d . . . . .
H12A H 0.6508 0.5579 0.5822 0.052 Uiso 1 1 calc R U . . .
H12B H 0.6219 0.6561 0.5527 0.052 Uiso 1 1 calc R U . . .
C13 C 0.4855(6) 0.4688(6) 0.5574(3) 0.0441(19) Uani 1 1 d . . . . .
H13 H 0.5363 0.4238 0.5626 0.053 Uiso 1 1 calc R U . . .
C14 C 0.3907(5) 0.4414(5) 0.5581(3) 0.0347(16) Uani 1 1 d . . . . .
H14 H 0.3763 0.3769 0.5627 0.042 Uiso 1 1 calc R U . . .
C15 C 0.3103(5) 0.5061(5) 0.5522(3) 0.0285(14) Uani 1 1 d . . . . .
C16 C 0.3401(5) 0.6006(5) 0.5448(3) 0.0337(15) Uani 1 1 d . . . . .
H16 H 0.2908 0.6473 0.5410 0.040 Uiso 1 1 calc R U . . .
C17 C 0.4380(6) 0.6267(5) 0.5430(3) 0.0411(18) Uani 1 1 d . . . . .
H17 H 0.4552 0.6904 0.5372 0.049 Uiso 1 1 calc R U . . .
C18 C 0.0846(5) 0.3575(5) 0.5581(3) 0.0388(17) Uani 1 1 d . . . . .
H18 H 0.0685 0.2932 0.5623 0.047 Uiso 1 1 calc R U . . .
C19 C 0.1797(6) 0.3830(5) 0.5588(3) 0.0389(17) Uani 1 1 d . . . . .
H19 H 0.2292 0.3365 0.5634 0.047 Uiso 1 1 calc R U . . .
C20 C 0.2088(4) 0.4782(4) 0.5528(3) 0.0245(13) Uani 1 1 d . . . . .
C21 C 0.1290(5) 0.5431(5) 0.5463(3) 0.0333(16) Uani 1 1 d . . . . .
H21 H 0.1426 0.6079 0.5425 0.040 Uiso 1 1 calc R U . . .
C22 C 0.0346(5) 0.5129(6) 0.5457(3) 0.0387(17) Uani 1 1 d . . . . .
H22 H -0.0166 0.5577 0.5410 0.046 Uiso 1 1 calc R U . . .
C23 C -0.0934(5) 0.3908(6) 0.5490(3) 0.048(2) Uani 1 1 d . . . . .
H23A H -0.1370 0.4458 0.5538 0.058 Uiso 1 1 calc R U . . .
H23B H -0.1063 0.3481 0.5832 0.058 Uiso 1 1 calc R U . . .
C24 C -0.1199(5) 0.3413(5) 0.4906(3) 0.0398(17) Uani 1 1 d . . . . .
H24A H -0.0817 0.2825 0.4883 0.048 Uiso 1 1 calc R U . . .
H24B H -0.1908 0.3246 0.4918 0.048 Uiso 1 1 calc R U . . .
C25 C -0.1006(5) 0.3973(5) 0.4342(3) 0.0357(16) Uani 1 1 d . . . . .
H25A H -0.0289 0.4099 0.4308 0.043 Uiso 1 1 calc R U . . .
H25B H -0.1351 0.4580 0.4371 0.043 Uiso 1 1 calc R U . . .
C26 C -0.1356(4) 0.3461(4) 0.3778(3) 0.0331(12) Uani 1 1 d . . . . .
H26A H -0.1057 0.2830 0.3771 0.040 Uiso 1 1 calc R U . . .
H26B H -0.2082 0.3385 0.3798 0.040 Uiso 1 1 calc R U . . .
C27 C -0.1090(4) 0.3967(5) 0.3196(3) 0.0313(16) Uani 1 1 d . . . . .
H27A H -0.1465 0.4559 0.3175 0.038 Uiso 1 1 calc R U . . .
H27B H -0.0378 0.4122 0.3201 0.038 Uiso 1 1 calc R U . . .
C28 C -0.1313(5) 0.3393(5) 0.2639(3) 0.0373(16) Uani 1 1 d . . . . .
H28A H -0.2022 0.3224 0.2642 0.045 Uiso 1 1 calc R U . . .
H28B H -0.0929 0.2805 0.2660 0.045 Uiso 1 1 calc R U . . .
C29 C -0.1080(5) 0.3875(6) 0.2045(3) 0.0416(19) Uani 1 1 d . . . . .
H29A H -0.1222 0.3442 0.1708 0.050 Uiso 1 1 calc R U . . .
H29B H -0.1515 0.4426 0.1999 0.050 Uiso 1 1 calc R U . . .
C30 C 0.0700(5) 0.3555(5) 0.1930(3) 0.0382(17) Uani 1 1 d . . . . .
H30 H 0.0533 0.2919 0.1867 0.046 Uiso 1 1 calc R U . . .
C31 C 0.1661(6) 0.3797(5) 0.1937(3) 0.0379(16) Uani 1 1 d . . . . .
H31 H 0.2152 0.3327 0.1897 0.045 Uiso 1 1 calc R U . . .
C32 C 0.1949(5) 0.4743(5) 0.2004(3) 0.0301(15) Uani 1 1 d . . . . .
C33 C 0.1159(6) 0.5383(5) 0.2064(3) 0.0393(18) Uani 1 1 d . . . . .
H33 H 0.1301 0.6030 0.2102 0.047 Uiso 1 1 calc R U . . .
C34 C 0.0204(5) 0.5096(5) 0.2070(3) 0.0369(17) Uani 1 1 d . . . . .
H34 H -0.0307 0.5544 0.2119 0.044 Uiso 1 1 calc R U . . .
C35 C 0.9408(8) 0.1129(6) 0.1162(5) 0.078(3) Uani 1 1 d . . . . .
C36 C 0.8543(6) 0.0567(5) 0.1200(5) 0.071(2) Uani 1 1 d . . . . .
H36A H 0.8098 0.0825 0.1506 0.107 Uiso 1 1 calc R U . . .
H36B H 0.8728 -0.0071 0.1312 0.107 Uiso 1 1 calc R U . . .
H36C H 0.8210 0.0560 0.0807 0.107 Uiso 1 1 calc R U . . .
C37 C 0.5376(9) 0.8833(7) 0.1332(7) 0.097(4) Uani 1 1 d . . . . .
C38 C 0.6258(7) 0.9387(6) 0.1268(6) 0.089(3) Uani 1 1 d . . . . .
H38A H 0.6815 0.9061 0.1456 0.133 Uiso 1 1 calc R U . . .
H38B H 0.6162 0.9991 0.1467 0.133 Uiso 1 1 calc R U . . .
H38C H 0.6397 0.9485 0.0839 0.133 Uiso 1 1 calc R U . . .
N1 N 0.4948(4) 0.5584(5) 0.2055(2) 0.0410(16) Uani 1 1 d . . . . .
N2 N 0.5103(4) 0.5609(4) 0.5494(2) 0.0329(14) Uani 1 1 d . . . . .
N3 N 0.0093(4) 0.4215(5) 0.5516(2) 0.0367(14) Uani 1 1 d . . . . .
N4 N -0.0036(4) 0.4179(5) 0.2008(2) 0.0383(14) Uani 1 1 d . . . . .
N5 N 1.0086(8) 0.1581(7) 0.1128(7) 0.134(4) Uani 1 1 d . . . . .
N6 N 0.4704(9) 0.8391(8) 0.1381(8) 0.160(6) Uani 1 1 d . . . . .
F1 F 0.9161(7) 0.7255(5) 0.0873(4) 0.162(4) Uani 1 1 d . . . . .
F2 F 0.7531(7) 0.7568(5) 0.0960(4) 0.163(4) Uani 1 1 d . . . . .
F3 F 0.8146(3) 0.6238(3) 0.1308(3) 0.0753(15) Uani 1 1 d . . . . .
F4 F 0.9206(7) 0.7082(5) 0.1836(4) 0.168(4) Uani 1 1 d . . . . .
F5 F 0.7632(6) 0.7412(5) 0.1903(4) 0.149(4) Uani 1 1 d . . . . .
F6 F 0.8639(3) 0.8389(3) 0.1487(3) 0.0757(16) Uani 1 1 d . . . . .
F7 F 0.3772(3) 0.6594(3) 0.3904(2) 0.0667(15) Uani 1 1 d . . . . .
F8 F 0.2682(7) 0.7469(5) 0.3444(5) 0.194(5) Uani 1 1 d . . . . .
F9 F 0.3332(3) 0.8780(3) 0.3803(3) 0.0602(11) Uani 1 1 d . . . . .
F10 F 0.2850(8) 0.7592(5) 0.4380(4) 0.186(6) Uani 1 1 d . . . . .
F11 F 0.4216(9) 0.7732(5) 0.3294(4) 0.206(6) Uani 1 1 d . . . . .
F12 F 0.4453(6) 0.7887(5) 0.4225(5) 0.204(6) Uani 1 1 d . . . . .
P1 P 0.83916(13) 0.73170(13) 0.13914(10) 0.0468(6) Uani 1 1 d . . . . .
P2 P 0.35528(12) 0.76807(13) 0.38525(9) 0.0415(5) Uani 1 1 d . . . . .

loop_
_atom_site_aniso_label
_atom_site_aniso_U_11
_atom_site_aniso_U_22
_atom_site_aniso_U_33
_atom_site_aniso_U_23
_atom_site_aniso_U_13
_atom_site_aniso_U_12
C1 0.039(4) 0.050(5) 0.034(4) -0.003(3) -0.003(3) 0.011(4)
C2 0.049(4) 0.035(4) 0.037(4) 0.000(3) 0.000(3) 0.003(3)
C3 0.041(4) 0.024(3) 0.030(3) 0.001(3) 0.001(3) -0.001(3)
C4 0.047(4) 0.034(4) 0.033(4) -0.005(3) 0.008(3) 0.000(3)
C5 0.046(4) 0.037(4) 0.036(4) -0.003(3) -0.001(3) -0.010(3)
C6 0.043(4) 0.081(6) 0.035(4) 0.013(4) -0.008(3) -0.012(4)
C7 0.035(4) 0.074(6) 0.039(4) -0.003(4) 0.000(3) 0.002(4)
C8 0.048(4) 0.064(6) 0.038(4) 0.013(4) 0.006(3) 0.013(4)
C9 0.051(4) 0.082(5) 0.035(3) -0.008(4) -0.002(4) 0.018(4)
C10 0.050(5) 0.063(6) 0.030(4) 0.001(4) -0.003(3) 0.013(4)
C11 0.033(3) 0.082(6) 0.030(3) -0.004(4) -0.003(3) 0.008(4)
C12 0.029(3) 0.069(5) 0.034(4) -0.008(4) -0.002(3) -0.003(3)
C13 0.046(4) 0.050(5) 0.037(4) -0.004(4) -0.004(3) 0.014(4)
C14 0.035(4) 0.029(4) 0.039(4) 0.001(3) 0.004(3) 0.005(3)
C15 0.039(3) 0.025(3) 0.022(3) 0.001(3) -0.007(2) 0.006(3)
C16 0.036(3) 0.028(4) 0.037(4) 0.007(3) -0.002(3) -0.001(3)
C17 0.054(4) 0.040(4) 0.030(4) 0.007(3) 0.003(3) -0.007(4)
C18 0.048(4) 0.032(4) 0.036(4) -0.004(3) 0.003(3) -0.008(3)
C19 0.057(4) 0.025(4) 0.035(4) -0.001(3) -0.003(3) 0.003(3)
C20 0.032(3) 0.018(3) 0.023(3) 0.002(2) 0.001(2) -0.001(3)
C21 0.034(3) 0.032(4) 0.034(4) -0.003(3) -0.004(3) -0.002(3)
C22 0.044(4) 0.039(4) 0.034(4) -0.004(3) -0.001(3) 0.006(3)
C23 0.046(4) 0.069(6) 0.029(3) -0.010(4) 0.007(3) -0.024(4)
C24 0.032(3) 0.059(5) 0.028(3) -0.007(3) 0.002(3) -0.012(3)
C25 0.033(3) 0.037(4) 0.037(4) -0.003(3) 0.002(3) -0.003(3)
C26 0.023(2) 0.047(3) 0.029(3) -0.003(3) 0.006(3) -0.005(2)
C27 0.017(3) 0.043(4) 0.035(3) 0.003(3) 0.000(2) -0.004(3)
C28 0.028(3) 0.054(4) 0.030(3) 0.005(3) 0.001(2) -0.015(3)
C29 0.035(4) 0.063(5) 0.027(3) 0.008(3) -0.004(3) -0.008(4)
C30 0.040(4) 0.037(4) 0.037(4) 0.005(3) -0.001(3) -0.009(3)
C31 0.051(4) 0.027(4) 0.036(4) 0.001(3) 0.004(3) 0.003(3)
C32 0.035(3) 0.031(4) 0.024(3) -0.001(3) 0.006(2) -0.003(3)
C33 0.054(4) 0.022(4) 0.042(4) 0.000(3) 0.011(3) -0.004(3)
C34 0.035(3) 0.038(4) 0.038(4) 0.004(3) 0.005(3) 0.002(3)
C35 0.112(8) 0.042(5) 0.079(7) -0.018(5) -0.003(7) -0.005(5)
C36 0.087(6) 0.045(4) 0.081(6) 0.000(5) 0.015(6) 0.013(4)
C37 0.098(8) 0.037(5) 0.156(12) -0.003(7) 0.010(9) 0.004(5)
C38 0.076(6) 0.051(5) 0.140(9) 0.023(7) -0.010(8) -0.001(5)
N1 0.038(3) 0.056(4) 0.029(3) 0.000(3) -0.001(2) -0.003(3)
N2 0.021(2) 0.047(4) 0.031(3) -0.004(3) 0.002(2) -0.002(2)
N3 0.032(3) 0.051(4) 0.027(3) -0.008(3) 0.002(2) -0.011(3)
N4 0.046(3) 0.044(4) 0.026(3) 0.010(3) -0.001(2) -0.002(3)
N5 0.138(9) 0.072(6) 0.192(12) -0.018(8) 0.021(9) -0.037(6)
N6 0.138(10) 0.073(7) 0.267(18) -0.027(9) 0.023(11) -0.043(7)
F1 0.173(8) 0.092(5) 0.222(9) -0.063(6) 0.127(7) -0.061(5)
F2 0.183(7) 0.083(5) 0.222(9) -0.057(5) -0.145(7) 0.048(5)
F3 0.059(3) 0.040(2) 0.127(5) -0.018(3) 0.025(3) -0.0135(19)
F4 0.191(8) 0.056(4) 0.258(10) -0.009(5) -0.156(8) 0.026(5)
F5 0.160(7) 0.086(5) 0.201(8) -0.057(5) 0.117(6) -0.056(5)
F6 0.066(3) 0.037(2) 0.124(5) -0.013(3) -0.004(3) -0.007(2)
F7 0.053(3) 0.030(2) 0.117(4) -0.004(2) -0.009(3) 0.0064(19)
F8 0.223(9) 0.062(4) 0.296(11) 0.062(5) -0.205(9) -0.028(5)
F9 0.060(2) 0.037(2) 0.083(3) 0.013(3) 0.008(3) 0.0126(18)
F10 0.300(13) 0.084(5) 0.173(7) 0.069(5) 0.169(8) 0.097(7)
F11 0.336(14) 0.050(4) 0.232(9) -0.007(5) 0.214(10) -0.003(6)
F12 0.150(7) 0.051(4) 0.412(15) -0.061(6) -0.195(9) 0.028(4)
P1 0.0318(8) 0.0364(10) 0.0721(15) -0.0057(9) -0.0023(8) -0.0026(8)
P2 0.0372(9) 0.0335(9) 0.0539(12) 0.0012(9) -0.0013(8) 0.0042(7)

loop_
_atom_type_symbol
_atom_type_description
_atom_type_scat_dispersion_real
_atom_type_scat_dispersion_imag
_atom_type_scat_source
C C 0.0033 0.0016 'International Tables Vol C Tables 4.2.6.8 and 6.1.1.4'
H H 0.0000 0.0000 'International Tables Vol C Tables 4.2.6.8 and 6.1.1.4'
N N 0.0061 0.0033 'International Tables Vol C Tables 4.2.6.8 and 6.1.1.4'
F F 0.0171 0.0103 'International Tables Vol C Tables 4.2.6.8 and 6.1.1.4'
P P 0.1023 0.0942 'International Tables Vol C Tables 4.2.6.8 and 6.1.1.4'

loop_
_geom_angle_atom_site_label_1
_geom_angle_atom_site_label_2
_geom_angle_atom_site_label_3
_geom_angle
_geom_angle_site_symmetry_1
_geom_angle_site_symmetry_3
C2 C1 N1 120.4(7) . .
C2 C1 H1 119.8 . .
N1 C1 H1 119.8 . .
C1 C2 C3 123.0(8) . .
C1 C2 H2 118.5 . .
C3 C2 H2 118.5 . .
C2 C3 C32 123.8(7) . .
C2 C3 C4 113.6(6) . .
C32 C3 C4 122.7(7) . .
C5 C4 C3 121.7(7) . .
C5 C4 H4 119.2 . .
C3 C4 H4 119.2 . .
C4 C5 N1 122.0(7) . .
C4 C5 H5 119.0 . .
N1 C5 H5 119.0 . .
N1 C6 C7 114.1(6) . .
N1 C6 H6A 108.7 . .
C7 C6 H6A 108.7 . .
N1 C6 H6B 108.7 . .
C7 C6 H6B 108.7 . .
H6A C6 H6B 107.6 . .
C8 C7 C6 113.3(7) . .
C8 C7 H7A 108.9 . .
C6 C7 H7A 108.9 . .
C8 C7 H7B 108.9 . .
C6 C7 H7B 108.9 . .
H7A C7 H7B 107.7 . .
C7 C8 C9 112.4(6) . .
C7 C8 H8A 109.1 . .
C9 C8 H8A 109.1 . .
C7 C8 H8B 109.1 . .
C9 C8 H8B 109.1 . .
H8A C8 H8B 107.9 . .
C10 C9 C8 114.0(5) . .
C10 C9 H9A 108.8 . .
C8 C9 H9A 108.8 . .
C10 C9 H9B 108.8 . .
C8 C9 H9B 108.8 . .
H9A C9 H9B 107.7 . .
C11 C10 C9 113.4(6) . .
C11 C10 H10A 108.9 . .
C9 C10 H10A 108.9 . .
C11 C10 H10B 108.9 . .
C9 C10 H10B 108.9 . .
H10A C10 H10B 107.7 . .
C10 C11 C12 113.8(6) . .
C10 C11 H11A 108.8 . .
C12 C11 H11A 108.8 . .
C10 C11 H11B 108.8 . .
C12 C11 H11B 108.8 . .
H11A C11 H11B 107.7 . .
N2 C12 C11 112.7(6) . .
N2 C12 H12A 109.1 . .
C11 C12 H12A 109.1 . .
N2 C12 H12B 109.1 . .
C11 C12 H12B 109.1 . .
H12A C12 H12B 107.8 . .
C14 C13 N2 121.1(7) . .
C14 C13 H13 119.5 . .
N2 C13 H13 119.5 . .
C13 C14 C15 122.4(7) . .
C13 C14 H14 118.8 . .
C15 C14 H14 118.8 . .
C16 C15 C20 122.7(6) . .
C16 C15 C14 114.2(6) . .
C20 C15 C14 123.2(7) . .
C17 C16 C15 122.4(7) . .
C17 C16 H16 118.8 . .
C15 C16 H16 118.8 . .
N2 C17 C16 119.8(7) . .
N2 C17 H17 120.1 . .
C16 C17 H17 120.1 . .
C19 C18 N3 122.0(7) . .
C19 C18 H18 119.0 . .
N3 C18 H18 119.0 . .
C18 C19 C20 121.7(7) . .
C18 C19 H19 119.2 . .
C20 C19 H19 119.2 . .
C19 C20 C15 122.2(6) . .
C19 C20 C21 115.0(6) . .
C15 C20 C21 122.8(6) . .
C22 C21 C20 120.5(7) . .
C22 C21 H21 119.8 . .
C20 C21 H21 119.8 . .
C21 C22 N3 123.1(7) . .
C21 C22 H22 118.5 . .
N3 C22 H22 118.5 . .
N3 C23 C24 113.5(5) . .
N3 C23 H23A 108.9 . .
C24 C23 H23A 108.9 . .
N3 C23 H23B 108.9 . .
C24 C23 H23B 108.9 . .
H23A C23 H23B 107.7 . .
C25 C24 C23 114.6(6) . .
C25 C24 H24A 108.6 . .
C23 C24 H24A 108.6 . .
C25 C24 H24B 108.6 . .
C23 C24 H24B 108.6 . .
H24A C24 H24B 107.6 . .
C24 C25 C26 111.7(6) . .
C24 C25 H25A 109.3 . .
C26 C25 H25A 109.3 . .
C24 C25 H25B 109.3 . .
C26 C25 H25B 109.3 . .
H25A C25 H25B 107.9 . .
C27 C26 C25 113.1(5) . .
C27 C26 H26A 109.0 . .
C25 C26 H26A 109.0 . .
C27 C26 H26B 109.0 . .
C25 C26 H26B 109.0 . .
H26A C26 H26B 107.8 . .
C28 C27 C26 112.7(6) . .
C28 C27 H27A 109.1 . .
C26 C27 H27A 109.1 . .
C28 C27 H27B 109.1 . .
C26 C27 H27B 109.1 . .
H27A C27 H27B 107.8 . .
C27 C28 C29 114.7(6) . .
C27 C28 H28A 108.6 . .
C29 C28 H28A 108.6 . .
C27 C28 H28B 108.6 . .
C29 C28 H28B 108.6 . .
H28A C28 H28B 107.6 . .
N4 C29 C28 112.3(5) . .
N4 C29 H29A 109.1 . .
C28 C29 H29A 109.1 . .
N4 C29 H29B 109.1 . .
C28 C29 H29B 109.1 . .
H29A C29 H29B 107.9 . .
C31 C30 N4 122.8(7) . .
C31 C30 H30 118.6 . .
N4 C30 H30 118.6 . .
C30 C31 C32 120.8(7) . .
C30 C31 H31 119.6 . .
C32 C31 H31 119.6 . .
C33 C32 C31 114.9(6) . .
C33 C32 C3 123.0(7) . .
C31 C32 C3 122.1(7) . .
C34 C33 C32 121.6(7) . .
C34 C33 H33 119.2 . .
C32 C33 H33 119.2 . .
C33 C34 N4 121.3(7) . .
C33 C34 H34 119.4 . .
N4 C34 H34 119.4 . .
N5 C35 C36 179.2(15) . .
C35 C36 H36A 109.5 . .
C35 C36 H36B 109.5 . .
H36A C36 H36B 109.5 . .
C35 C36 H36C 109.5 . .
H36A C36 H36C 109.5 . .
H36B C36 H36C 109.5 . .
N6 C37 C38 178.9(12) . .
C37 C38 H38A 109.5 . .
C37 C38 H38B 109.5 . .
H38A C38 H38B 109.5 . .
C37 C38 H38C 109.5 . .
H38A C38 H38C 109.5 . .
H38B C38 H38C 109.5 . .
C5 N1 C1 119.3(6) . .
C5 N1 C6 122.3(7) . .
C1 N1 C6 118.3(7) . .
C17 N2 C13 120.2(6) . .
C17 N2 C12 120.7(7) . .
C13 N2 C12 119.1(6) . .
C22 N3 C18 117.7(6) . .
C22 N3 C23 121.7(7) . .
C18 N3 C23 120.5(7) . .
C30 N4 C34 118.4(6) . .
C30 N4 C29 121.1(7) . .
C34 N4 C29 120.4(7) . .
F4 P1 F5 91.5(6) . .
F4 P1 F2 177.6(6) . .
F5 P1 F2 86.1(5) . .
F4 P1 F1 88.9(6) . .
F5 P1 F1 178.2(4) . .
F2 P1 F1 93.5(5) . .
F4 P1 F6 88.5(3) . .
F5 P1 F6 87.5(3) . .
F2 P1 F6 90.9(3) . .
F1 P1 F6 90.7(3) . .
F4 P1 F3 90.7(4) . .
F5 P1 F3 91.8(3) . .
F2 P1 F3 89.8(3) . .
F1 P1 F3 90.0(3) . .
F6 P1 F3 178.9(4) . .
F12 P2 F10 95.9(7) . .
F12 P2 F8 176.7(7) . .
F10 P2 F8 87.5(7) . .
F12 P2 F11 87.7(7) . .
F10 P2 F11 176.2(7) . .
F8 P2 F11 89.0(7) . .
F12 P2 F7 90.1(3) . .
F10 P2 F7 88.9(3) . .
F8 P2 F7 89.6(3) . .
F11 P2 F7 89.7(4) . .
F12 P2 F9 89.8(3) . .
F10 P2 F9 91.0(3) . .
F8 P2 F9 90.6(3) . .
F11 P2 F9 90.4(4) . .
F7 P2 F9 179.8(3) . .

loop_
_geom_bond_atom_site_label_1
_geom_bond_atom_site_label_2
_geom_bond_distance
_geom_bond_site_symmetry_2
C1 C2 1.355(10) .
C1 N1 1.358(10) .
C1 H1 0.9500 .
C2 C3 1.399(10) .
C2 H2 0.9500 .
C3 C32 1.434(10) .
C3 C4 1.434(10) .
C4 C5 1.339(10) .
C4 H4 0.9500 .
C5 N1 1.340(10) .
C5 H5 0.9500 .
C6 N1 1.489(9) .
C6 C7 1.518(9) .
C6 H6A 0.9900 .
C6 H6B 0.9900 .
C7 C8 1.480(10) .
C7 H7A 0.9900 .
C7 H7B 0.9900 .
C8 C9 1.529(9) .
C8 H8A 0.9900 .
C8 H8B 0.9900 .
C9 C10 1.522(10) .
C9 H9A 0.9900 .
C9 H9B 0.9900 .
C10 C11 1.504(9) .
C10 H10A 0.9900 .
C10 H10B 0.9900 .
C11 C12 1.521(9) .
C11 H11A 0.9900 .
C11 H11B 0.9900 .
C12 N2 1.487(8) .
C12 H12A 0.9900 .
C12 H12B 0.9900 .
C13 C14 1.343(10) .
C13 N2 1.372(10) .
C13 H13 0.9500 .
C14 C15 1.436(9) .
C14 H14 0.9500 .
C15 C16 1.422(10) .
C15 C20 1.432(9) .
C16 C17 1.379(10) .
C16 H16 0.9500 .
C17 N2 1.367(9) .
C17 H17 0.9500 .
C18 C19 1.339(10) .
C18 N3 1.380(9) .
C18 H18 0.9500 .
C19 C20 1.426(9) .
C19 H19 0.9500 .
C20 C21 1.433(9) .
C21 C22 1.349(10) .
C21 H21 0.9500 .
C22 N3 1.360(10) .
C22 H22 0.9500 .
C23 N3 1.461(9) .
C23 C24 1.518(9) .
C23 H23A 0.9900 .
C23 H23B 0.9900 .
C24 C25 1.509(9) .
C24 H24A 0.9900 .
C24 H24B 0.9900 .
C25 C26 1.525(9) .
C25 H25A 0.9900 .
C25 H25B 0.9900 .
C26 C27 1.522(8) .
C26 H26A 0.9900 .
C26 H26B 0.9900 .
C27 C28 1.513(9) .
C27 H27A 0.9900 .
C27 H27B 0.9900 .
C28 C29 1.520(9) .
C28 H28A 0.9900 .
C28 H28B 0.9900 .
C29 N4 1.482(9) .
C29 H29A 0.9900 .
C29 H29B 0.9900 .
C30 C31 1.346(10) .
C30 N4 1.350(9) .
C30 H30 0.9500 .
C31 C32 1.418(9) .
C31 H31 0.9500 .
C32 C33 1.416(10) .
C33 C34 1.358(10) .
C33 H33 0.9500 .
C34 N4 1.360(10) .
C34 H34 0.9500 .
C35 N5 1.125(12) .
C35 C36 1.424(13) .
C36 H36A 0.9800 .
C36 H36B 0.9800 .
C36 H36C 0.9800 .
C37 N6 1.114(13) .
C37 C38 1.441(14) .
C38 H38A 0.9800 .
C38 H38B 0.9800 .
C38 H38C 0.9800 .
F1 P1 1.554(7) .
F2 P1 1.550(6) .
F3 P1 1.592(4) .
F4 P1 1.518(7) .
F5 P1 1.538(6) .
F6 P1 1.586(5) .
F7 P2 1.589(4) .
F8 P2 1.517(6) .
F9 P2 1.607(4) .
F10 P2 1.512(6) .
F11 P2 1.531(7) .
F12 P2 1.502(6) .

loop_
_geom_torsion_atom_site_label_1
_geom_torsion_atom_site_label_2
_geom_torsion_atom_site_label_3
_geom_torsion_atom_site_label_4
_geom_torsion
_geom_torsion_site_symmetry_1
_geom_torsion_site_symmetry_2
_geom_torsion_site_symmetry_3
_geom_torsion_site_symmetry_4
N1 C1 C2 C3 0.2(11) . . . .
C1 C2 C3 C32 -179.7(6) . . . .
C1 C2 C3 C4 -0.3(10) . . . .
C2 C3 C4 C5 0.2(10) . . . .
C32 C3 C4 C5 179.7(6) . . . .
C3 C4 C5 N1 -0.1(11) . . . .
N1 C6 C7 C8 -61.8(11) . . . .
C6 C7 C8 C9 179.1(7) . . . .
C7 C8 C9 C10 -171.6(8) . . . .
C8 C9 C10 C11 171.0(8) . . . .
C9 C10 C11 C12 -177.4(7) . . . .
C10 C11 C12 N2 60.1(10) . . . .
N2 C13 C14 C15 -1.6(11) . . . .
C13 C14 C15 C16 0.7(10) . . . .
C13 C14 C15 C20 180.0(6) . . . .
C20 C15 C16 C17 -178.6(6) . . . .
C14 C15 C16 C17 0.7(10) . . . .
C15 C16 C17 N2 -1.1(10) . . . .
N3 C18 C19 C20 0.0(11) . . . .
C18 C19 C20 C15 -178.7(6) . . . .
C18 C19 C20 C21 0.3(10) . . . .
C16 C15 C20 C19 178.5(7) . . . .
C14 C15 C20 C19 -0.6(9) . . . .
C16 C15 C20 C21 -0.4(9) . . . .
C14 C15 C20 C21 -179.5(6) . . . .
C19 C20 C21 C22 -0.6(9) . . . .
C15 C20 C21 C22 178.4(6) . . . .
C20 C21 C22 N3 0.6(11) . . . .
N3 C23 C24 C25 -56.6(9) . . . .
C23 C24 C25 C26 -175.9(6) . . . .
C24 C25 C26 C27 -174.9(6) . . . .
C25 C26 C27 C28 172.0(6) . . . .
C26 C27 C28 C29 178.8(5) . . . .
C27 C28 C29 N4 56.6(9) . . . .
N4 C30 C31 C32 -2.7(11) . . . .
C30 C31 C32 C33 0.5(10) . . . .
C30 C31 C32 C3 179.5(6) . . . .
C2 C3 C32 C33 -179.7(7) . . . .
C4 C3 C32 C33 1.0(10) . . . .
C2 C3 C32 C31 1.4(10) . . . .
C4 C3 C32 C31 -178.0(7) . . . .
C31 C32 C33 C34 1.4(10) . . . .
C3 C32 C33 C34 -177.7(6) . . . .
C32 C33 C34 N4 -1.1(11) . . . .
C4 C5 N1 C1 0.0(10) . . . .
C4 C5 N1 C6 179.2(6) . . . .
C2 C1 N1 C5 -0.1(10) . . . .
C2 C1 N1 C6 -179.3(6) . . . .
C7 C6 N1 C5 107.4(9) . . . .
C7 C6 N1 C1 -73.4(9) . . . .
C16 C17 N2 C13 0.2(10) . . . .
C16 C17 N2 C12 -179.8(6) . . . .
C14 C13 N2 C17 1.1(10) . . . .
C14 C13 N2 C12 -178.8(6) . . . .
C11 C12 N2 C17 -106.3(8) . . . .
C11 C12 N2 C13 73.7(9) . . . .
C21 C22 N3 C18 -0.3(10) . . . .
C21 C22 N3 C23 -178.2(6) . . . .
C19 C18 N3 C22 0.0(10) . . . .
C19 C18 N3 C23 177.9(6) . . . .
C24 C23 N3 C22 106.2(8) . . . .
C24 C23 N3 C18 -71.6(9) . . . .
C31 C30 N4 C34 2.9(10) . . . .
C31 C30 N4 C29 -175.1(6) . . . .
C33 C34 N4 C30 -1.0(10) . . . .
C33 C34 N4 C29 177.0(6) . . . .
C28 C29 N4 C30 72.8(8) . . . .
C28 C29 N4 C34 -105.1(8) . . . .
